data_7045430
loop_
_publ_author_name
'Ypsilantis, Konstantinos'
'Plakatouras, John C.'
'Manos, Manolis J.'
'Kourtellaris, Andreas'
'Markopoulos, Georgios'
'Kolettas, Evangelos'
'Garoufis, Achilleas'

_publ_section_title
;
 Stepwise synthesis, characterization, DNA binding properties and
 cytotoxicity of diruthenium oligopyridine compounds conjugated with
 peptides.
;
_journal_issue 10
_journal_name_full 'Dalton transactions (Cambridge, England : 2003)'
_journal_page_first 3549
_journal_page_last 3567
_journal_paper_doi 10.1039/c7dt04639a
_journal_volume 47
_journal_year 2018
_chemical_formula_sum 'C61 H41 F24 N12 O2 P4 Ru2'
_chemical_formula_weight 1756.08
_space_group_crystal_system monoclinic
_space_group_IT_number 15
_space_group_name_Hall '-C 2yc'
_space_group_name_H-M_alt 'C 1 2/c 1'
_symmetry_space_group_name_Hall '-C 2yc'
_symmetry_space_group_name_H-M 'C 1 2/c 1'
_atom_sites_solution_hydrogens geom
_audit_creation_method SHELXL-2016/6
_audit_update_record
;
2017-12-04 deposited with the CCDC.
2018-01-29 downloaded from the CCDC.
;
_cell_angle_alpha 90
_cell_angle_beta 105.189(11)
_cell_angle_gamma 90
_cell_formula_units_Z 4
_cell_length_a 23.830(2)
_cell_length_b 17.0667(16)
_cell_length_c 18.275(2)
_cell_measurement_reflns_used 1878
_cell_measurement_temperature 100(2)
_cell_measurement_theta_max 24.031
_cell_measurement_theta_min 3.175
_cell_volume 7172.8(13)
_computing_structure_refinement 'SHELXL-2016/6 (Sheldrick, 2016)'
_diffrn_ambient_temperature 100(2)
_diffrn_measured_fraction_theta_full 0.998
_diffrn_measured_fraction_theta_max 0.891
_diffrn_measurement_device_type 'SuperNova, Dual, Cu at zero, Atlas'
_diffrn_radiation_type MoK\a
_diffrn_radiation_wavelength 0.71073
_diffrn_reflns_av_R_equivalents 0.0504
_diffrn_reflns_av_unetI/netI 0.0581
_diffrn_reflns_Laue_measured_fraction_full 0.998
_diffrn_reflns_Laue_measured_fraction_max 0.891
_diffrn_reflns_limit_h_max 31
_diffrn_reflns_limit_h_min -29
_diffrn_reflns_limit_k_max 22
_diffrn_reflns_limit_k_min -19
_diffrn_reflns_limit_l_max 24
_diffrn_reflns_limit_l_min -23
_diffrn_reflns_number 23062
_diffrn_reflns_point_group_measured_fraction_full 0.998
_diffrn_reflns_point_group_measured_fraction_max 0.891
_diffrn_reflns_theta_full 25.242
_diffrn_reflns_theta_max 29.054
_diffrn_reflns_theta_min 2.865
_diffrn_source 'SuperNova (Mo) X-ray Source'
_exptl_absorpt_coefficient_mu 0.624
_exptl_absorpt_correction_T_max 1.0000
_exptl_absorpt_correction_T_min 0.7016
_exptl_absorpt_correction_type multi-scan
_exptl_absorpt_process_details
;
CrysAlisPro, Agilent Technologies,
Version 1.171.36.32 (release 02-08-2013 CrysAlis171 .NET)
(compiled Aug  2 2013,16:46:58)
Empirical absorption correction using spherical harmonics,
 implemented in SCALE3 ABSPACK scaling algorithm.
;
_exptl_crystal_colour purple
_exptl_crystal_density_diffrn 1.626
_exptl_crystal_description needle
_exptl_crystal_F_000 3484
_exptl_crystal_size_max 0.75
_exptl_crystal_size_mid 0.22
_exptl_crystal_size_min 0.15
_refine_diff_density_max 1.262
_refine_diff_density_min -0.685
_refine_diff_density_rms 0.100
_refine_ls_extinction_method none
_refine_ls_goodness_of_fit_ref 1.039
_refine_ls_hydrogen_treatment constr
_refine_ls_matrix_type full
_refine_ls_number_parameters 600
_refine_ls_number_reflns 8542
_refine_ls_number_restraints 204
_refine_ls_restrained_S_all 1.038
_refine_ls_R_factor_all 0.0762
_refine_ls_R_factor_gt 0.0525
_refine_ls_shift/su_max 2.271
_refine_ls_shift/su_mean 0.026
_refine_ls_structure_factor_coef Fsqd
_refine_ls_weighting_details 'w=1/[\s^2^(Fo^2^)+(0.0674P)^2^+22.7774P] where P=(Fo^2^+2Fc^2^)/3'
_refine_ls_weighting_scheme calc
_refine_ls_wR_factor_gt 0.1347
_refine_ls_wR_factor_ref 0.1533
_reflns_Friedel_coverage 0.000
_reflns_number_gt 6309
_reflns_number_total 8542
_reflns_threshold_expression 'I > 2\s(I)'
_cod_data_source_file c7dt04639a2.cif
_cod_data_source_block ru2g_sq
_cod_depositor_comments 'Adding full bibliography for 7045428--7045430.cif.'
_cod_original_cell_volume 7172.6(13)
_cod_database_code 7045430
_shelx_shelxl_version_number 2016/6
_shelx_space_group_comment
;
The symmetry employed for this shelxl refinement is uniquely defined
by the following loop, which should always be used as a source of
symmetry information in preference to the above space-group names.
They are only intended as comments.
;

loop_
_space_group_symop_operation_xyz
'x, y, z'
'-x, y, -z+1/2'
'x+1/2, y+1/2, z'
'-x+1/2, y+1/2, -z+1/2'
'-x, -y, -z'
'x, -y, z-1/2'
'-x+1/2, -y+1/2, -z'
'x+1/2, -y+1/2, z-1/2'

loop_
_atom_site_label
_atom_site_type_symbol
_atom_site_fract_x
_atom_site_fract_y
_atom_site_fract_z
_atom_site_U_iso_or_equiv
_atom_site_adp_type
_atom_site_occupancy
_atom_site_site_symmetry_order
_atom_site_calc_flag
_atom_site_refinement_flags_posn
_atom_site_refinement_flags_adp
_atom_site_refinement_flags_occupancy
_atom_site_disorder_assembly
_atom_site_disorder_group
Ru1 Ru 0.62188(2) 0.68787(2) 0.69481(2) 0.02562(11) Uani 1 1 d . . . . .
N2 N 0.54898(13) 0.69268(18) 0.72711(18) 0.0261(6) Uani 1 1 d . . . . .
C2 C 0.49729(16) 0.6885(2) 0.6738(2) 0.0267(8) Uani 1 1 d . . . . .
C1 C 0.55305(16) 0.7013(2) 0.8026(2) 0.0272(8) Uani 1 1 d . . . . .
N3 N 0.56123(14) 0.66266(19) 0.59427(18) 0.0284(7) Uani 1 1 d . . . . .
C8 C 0.50440(16) 0.6648(2) 0.5986(2) 0.0273(8) Uani 1 1 d . . . . .
C9 C 0.45960(17) 0.6382(2) 0.5394(2) 0.0320(8) Uani 1 1 d . . . . .
H9 H 0.420605 0.640238 0.543099 0.038 Uiso 1 1 calc R U . . .
C10 C 0.47173(19) 0.6085(2) 0.4743(2) 0.0366(9) Uani 1 1 d . . . . .
H10 H 0.441241 0.589748 0.433475 0.044 Uiso 1 1 calc R U . . .
C11 C 0.52869(19) 0.6067(3) 0.4697(2) 0.0385(10) Uani 1 1 d . . . . .
H11 H 0.538022 0.586642 0.425839 0.046 Uiso 1 1 calc R U . . .
C12 C 0.57223(18) 0.6348(2) 0.5308(2) 0.0349(9) Uani 1 1 d . . . . .
H12 H 0.611308 0.634232 0.527288 0.042 Uiso 1 1 calc R U . . .
N1 N 0.65372(13) 0.71857(19) 0.80744(18) 0.0288(7) Uani 1 1 d . . . . .
C3 C 0.61164(16) 0.7276(2) 0.8450(2) 0.0284(8) Uani 1 1 d . . . . .
C4 C 0.62270(18) 0.7693(3) 0.9135(2) 0.0347(9) Uani 1 1 d . . . . .
H4 H 0.592901 0.775711 0.938807 0.042 Uiso 1 1 calc R U . . .
C5 C 0.67727(19) 0.8012(3) 0.9439(3) 0.0370(9) Uani 1 1 d . . . . .
H5 H 0.684845 0.831536 0.989028 0.044 Uiso 1 1 calc R U . . .
C6 C 0.72054(18) 0.7882(2) 0.9077(2) 0.0358(9) Uani 1 1 d . . . . .
H6 H 0.758778 0.807546 0.928583 0.043 Uiso 1 1 calc R U . . .
C7 C 0.70707(16) 0.7462(2) 0.8397(2) 0.0324(9) Uani 1 1 d . . . . .
H12A H 0.737073 0.736704 0.815361 0.039 Uiso 1 1 calc R U . . .
N4 N 0.64150(15) 0.5683(2) 0.70687(19) 0.0332(7) Uani 1 1 d . . . . .
C13 C 0.6108(2) 0.5109(3) 0.7293(3) 0.0443(11) Uani 1 1 d . . . . .
H13 H 0.576068 0.523602 0.743079 0.053 Uiso 1 1 calc R U . . .
C14 C 0.6296(3) 0.4322(3) 0.7325(3) 0.0600(16) Uani 1 1 d . . . . .
H14 H 0.607455 0.392694 0.748767 0.072 Uiso 1 1 calc R U . . .
C15 C 0.6787(3) 0.4121(3) 0.7127(4) 0.0690(17) Uani 1 1 d . . . . .
H15 H 0.691133 0.359122 0.714597 0.083 Uiso 1 1 calc R U . . .
C16 C 0.7099(3) 0.4705(3) 0.6898(3) 0.0561(14) Uani 1 1 d . . . . .
H16 H 0.744650 0.458085 0.676065 0.067 Uiso 1 1 calc R U . . .
C17 C 0.69091(19) 0.5480(3) 0.6866(3) 0.0401(10) Uani 1 1 d . . . . .
N5 N 0.69491(14) 0.68283(19) 0.66192(19) 0.0307(7) Uani 1 1 d . . . . .
C18 C 0.72092(18) 0.6128(3) 0.6608(2) 0.0390(10) Uani 1 1 d . . . . .
C19 C 0.7707(2) 0.6086(4) 0.6345(3) 0.0574(15) Uani 1 1 d . . . . .
H19 H 0.789056 0.559450 0.632838 0.069 Uiso 1 1 calc R U . . .
C20 C 0.7938(2) 0.6761(4) 0.6108(3) 0.0633(16) Uani 1 1 d . . . . .
C21 C 0.7663(2) 0.7464(4) 0.6133(3) 0.0564(14) Uani 1 1 d . . . . .
H21 H 0.781290 0.792948 0.596884 0.068 Uiso 1 1 calc R U . . .
C22 C 0.71672(18) 0.7498(3) 0.6397(2) 0.0396(10) Uani 1 1 d . . . . .
N6 N 0.63348(16) 0.8049(2) 0.6704(2) 0.0363(8) Uani 1 1 d . . . . .
C23 C 0.68247(19) 0.8188(3) 0.6468(3) 0.0410(10) Uani 1 1 d . . . . .
C24 C 0.6980(2) 0.8957(3) 0.6342(4) 0.0622(15) Uani 1 1 d . . . . .
H24 H 0.732202 0.905188 0.617984 0.075 Uiso 1 1 calc R U . . .
C25 C 0.6644(3) 0.9576(3) 0.6450(4) 0.081(2) Uani 1 1 d . . . . .
H25 H 0.675150 1.009737 0.636646 0.097 Uiso 1 1 calc R U . . .
C26 C 0.6150(3) 0.9433(3) 0.6682(4) 0.0736(18) Uani 1 1 d . . . . .
H26 H 0.591091 0.985242 0.676287 0.088 Uiso 1 1 calc R U . . .
C27 C 0.6005(2) 0.8658(3) 0.6796(3) 0.0496(12) Uani 1 1 d . . . . .
H27 H 0.565922 0.855820 0.694614 0.059 Uiso 1 1 calc R U . . .
C28A C 0.8548(12) 0.6317(11) 0.6089(18) 0.136(10) Uani 0.291(8) 1 d D U P A 1
C29A C 0.8816(11) 0.6943(12) 0.5811(15) 0.108(9) Uani 0.291(8) 1 d D U P A 1
H29A H 0.868549 0.746268 0.585465 0.129 Uiso 0.291(8) 1 calc R U P A 1
C30A C 0.9275(10) 0.6813(13) 0.5469(15) 0.101(8) Uani 0.291(8) 1 d D U P A 1
H30A H 0.945567 0.723846 0.528455 0.121 Uiso 0.291(8) 1 calc R U P A 1
C31A C 0.9454(9) 0.6048(13) 0.5409(12) 0.097(7) Uani 0.291(8) 1 d D U P A 1
H31A H 0.978171 0.595374 0.521587 0.116 Uiso 0.291(8) 1 calc R U P A 1
C32A C 0.9165(11) 0.5415(13) 0.5624(16) 0.116(9) Uani 0.291(8) 1 d D U P A 1
H32A H 0.923140 0.489765 0.547463 0.139 Uiso 0.291(8) 1 calc R U P A 1
C33A C 0.8772(11) 0.5553(11) 0.6068(17) 0.114(9) Uani 0.291(8) 1 d D U P A 1
H33A H 0.865948 0.514015 0.634814 0.136 Uiso 0.291(8) 1 calc R U P A 1
C28B C 0.8425(6) 0.6732(8) 0.5719(8) 0.070(5) Uani 0.5 1 d D . P A 2
O1B O 0.8784(5) 0.6160(7) 0.5784(7) 0.086(2) Uani 0.5 1 d D . P A 2
O2B O 0.8468(4) 0.7319(6) 0.5250(6) 0.086(2) Uani 0.5 1 d D . P A 2
C28C C 0.8516(10) 0.6821(15) 0.5826(15) 0.048(8) Uani 0.209(8) 1 d D U P A 3
C29C C 0.8913(7) 0.7351(13) 0.6114(12) 0.050(6) Uani 0.209(8) 1 d D U P A 3
H29C H 0.883801 0.776511 0.642267 0.061 Uiso 0.209(8) 1 calc R U P A 3
C30C C 0.9421(7) 0.7283(12) 0.5958(12) 0.054(6) Uani 0.209(8) 1 d D U P A 3
H30C H 0.971032 0.767202 0.613550 0.065 Uiso 0.209(8) 1 calc R U P A 3
C31C C 0.9537(7) 0.6689(14) 0.5559(14) 0.058(6) Uani 0.209(8) 1 d D U P A 3
H31C H 0.991058 0.664417 0.547040 0.069 Uiso 0.209(8) 1 calc R U P A 3
C32C C 0.9140(8) 0.6159(14) 0.5286(14) 0.054(6) Uani 0.209(8) 1 d D U P A 3
H32C H 0.923355 0.569232 0.505980 0.064 Uiso 0.209(8) 1 calc R U P A 3
C33C C 0.8598(9) 0.6294(17) 0.5334(15) 0.068(8) Uani 0.209(8) 1 d D U P A 3
H33C H 0.827836 0.601760 0.502082 0.082 Uiso 0.209(8) 1 calc R U P A 3
P1 P 0.68407(5) 0.51908(7) 0.95005(7) 0.0392(3) Uani 1 1 d . . . . .
F1 F 0.62031(12) 0.5257(2) 0.89401(17) 0.0601(8) Uani 1 1 d . . . . .
F2 F 0.65557(13) 0.50785(17) 1.01964(16) 0.0546(7) Uani 1 1 d . . . . .
F3 F 0.68307(16) 0.42592(18) 0.9383(3) 0.0846(12) Uani 1 1 d . . . . .
F4 F 0.71175(13) 0.53036(19) 0.87984(17) 0.0583(8) Uani 1 1 d . . . . .
F5 F 0.68431(13) 0.61164(15) 0.96227(16) 0.0512(7) Uani 1 1 d . . . . .
F6 F 0.74797(13) 0.5135(2) 1.00598(19) 0.0667(9) Uani 1 1 d . . . . .
P2 P 0.88029(7) 0.69512(8) 0.86159(10) 0.0577(4) Uani 1 1 d . . . . .
F7 F 0.9091(2) 0.6277(2) 0.8241(3) 0.1089(16) Uani 1 1 d . . . . .
F8 F 0.85285(14) 0.7634(2) 0.90141(19) 0.0671(9) Uani 1 1 d . . . . .
F9A F 0.8269(4) 0.6443(3) 0.8753(7) 0.104(4) Uani 0.624(11) 1 d . . P B 1
F10A F 0.9184(5) 0.6732(8) 0.9402(5) 0.112(5) Uani 0.624(11) 1 d . . P B 1
F11A F 0.8348(3) 0.7251(4) 0.7825(3) 0.068(2) Uani 0.624(11) 1 d . . P B 1
F12A F 0.9254(3) 0.7544(4) 0.8468(4) 0.0580(19) Uani 0.624(11) 1 d . . P B 1
F9B F 0.8279(5) 0.6530(8) 0.8125(7) 0.085(4) Uani 0.376(11) 1 d . . P B 2
F10B F 0.8822(7) 0.6274(6) 0.9276(6) 0.075(4) Uani 0.376(11) 1 d . . P B 2
F11B F 0.8893(13) 0.7469(8) 0.7978(14) 0.166(14) Uani 0.376(11) 1 d . . P B 2
F12B F 0.9460(5) 0.7187(11) 0.9193(17) 0.158(12) Uani 0.376(11) 1 d . . P B 2

loop_
_atom_site_aniso_label
_atom_site_aniso_U_11
_atom_site_aniso_U_22
_atom_site_aniso_U_33
_atom_site_aniso_U_23
_atom_site_aniso_U_13
_atom_site_aniso_U_12
Ru1 0.02176(16) 0.02697(18) 0.02782(18) -0.00140(12) 0.00595(12) -0.00003(11)
N2 0.0227(15) 0.0292(17) 0.0240(15) -0.0006(12) 0.0019(12) 0.0006(12)
C2 0.0240(17) 0.031(2) 0.0229(18) 0.0006(15) 0.0019(14) -0.0022(14)
C1 0.0221(17) 0.031(2) 0.0267(19) 0.0015(15) 0.0028(14) 0.0006(14)
N3 0.0262(16) 0.0305(17) 0.0278(16) 0.0010(13) 0.0057(13) -0.0002(13)
C8 0.0270(18) 0.0286(19) 0.0257(18) 0.0026(15) 0.0055(15) 0.0016(14)
C9 0.029(2) 0.034(2) 0.030(2) 0.0022(16) 0.0039(16) -0.0021(16)
C10 0.040(2) 0.037(2) 0.031(2) -0.0045(17) 0.0050(18) -0.0008(18)
C11 0.041(2) 0.044(3) 0.031(2) -0.0065(18) 0.0098(19) 0.0005(19)
C12 0.033(2) 0.040(2) 0.032(2) -0.0042(17) 0.0097(17) 0.0042(17)
N1 0.0255(16) 0.0288(17) 0.0305(17) -0.0012(13) 0.0043(13) -0.0017(13)
C3 0.0238(18) 0.032(2) 0.0274(19) 0.0005(16) 0.0030(15) -0.0017(15)
C4 0.031(2) 0.041(2) 0.032(2) -0.0038(18) 0.0087(17) -0.0018(17)
C5 0.035(2) 0.038(2) 0.035(2) -0.0061(18) 0.0044(18) -0.0033(17)
C6 0.028(2) 0.037(2) 0.039(2) -0.0024(18) 0.0040(18) -0.0061(16)
C7 0.0231(18) 0.036(2) 0.037(2) -0.0024(17) 0.0048(16) -0.0035(15)
N4 0.0352(18) 0.0298(18) 0.0301(18) -0.0029(14) 0.0004(14) -0.0023(14)
C13 0.050(3) 0.037(3) 0.038(2) 0.0000(19) -0.002(2) -0.008(2)
C14 0.084(4) 0.030(3) 0.048(3) 0.002(2) -0.013(3) -0.016(3)
C15 0.084(4) 0.041(3) 0.066(4) -0.013(3) -0.008(3) 0.014(3)
C16 0.065(3) 0.043(3) 0.050(3) -0.013(2) -0.005(3) 0.018(2)
C17 0.040(2) 0.033(2) 0.041(2) -0.0118(18) -0.0004(19) 0.0046(18)
N5 0.0220(15) 0.0365(19) 0.0319(18) -0.0050(14) 0.0041(13) 0.0003(13)
C18 0.029(2) 0.047(3) 0.037(2) -0.0143(19) 0.0026(18) 0.0076(18)
C19 0.033(2) 0.077(4) 0.060(3) -0.025(3) 0.008(2) 0.014(2)
C20 0.026(2) 0.109(5) 0.055(3) -0.013(3) 0.013(2) 0.000(3)
C21 0.031(2) 0.092(4) 0.045(3) 0.006(3) 0.009(2) -0.011(3)
C22 0.029(2) 0.054(3) 0.037(2) 0.003(2) 0.0100(18) -0.0041(18)
N6 0.0373(19) 0.0310(19) 0.041(2) 0.0030(15) 0.0106(16) 0.0003(14)
C23 0.034(2) 0.038(2) 0.048(3) 0.007(2) 0.005(2) -0.0086(18)
C24 0.049(3) 0.050(3) 0.082(4) 0.018(3) 0.009(3) -0.017(2)
C25 0.086(5) 0.035(3) 0.113(6) 0.018(3) 0.009(4) -0.012(3)
C26 0.078(4) 0.033(3) 0.110(5) 0.005(3) 0.026(4) 0.005(3)
C27 0.049(3) 0.032(2) 0.066(3) 0.000(2) 0.013(2) 0.006(2)
C28A 0.16(2) 0.101(14) 0.21(2) -0.002(16) 0.170(19) -0.001(14)
C29A 0.136(19) 0.076(13) 0.16(2) -0.051(14) 0.119(17) -0.045(13)
C30A 0.075(16) 0.173(18) 0.077(16) -0.002(15) 0.058(14) -0.032(14)
C31A 0.069(14) 0.188(19) 0.046(11) -0.043(13) 0.039(11) -0.035(13)
C32A 0.095(16) 0.154(17) 0.123(19) -0.055(15) 0.073(14) -0.018(13)
C33A 0.102(16) 0.082(13) 0.20(2) -0.012(15) 0.124(16) -0.011(12)
C28B 0.034(7) 0.085(12) 0.095(14) 0.000(10) 0.023(8) -0.006(7)
O1B 0.077(5) 0.115(6) 0.081(5) 0.020(4) 0.048(4) 0.010(4)
O2B 0.077(5) 0.115(6) 0.081(5) 0.020(4) 0.048(4) 0.010(4)
C28C 0.023(10) 0.076(16) 0.047(14) -0.012(13) 0.013(10) 0.001(10)
C29C 0.021(8) 0.069(13) 0.059(13) 0.018(9) 0.004(8) -0.006(7)
C30C 0.021(8) 0.079(13) 0.061(13) 0.024(9) 0.007(8) -0.004(8)
C31C 0.020(9) 0.097(15) 0.053(13) 0.010(10) 0.006(9) -0.003(9)
C32C 0.041(9) 0.086(15) 0.043(12) -0.013(10) 0.026(9) -0.001(9)
C33C 0.033(9) 0.130(19) 0.046(13) -0.028(13) 0.018(10) 0.011(10)
P1 0.0378(6) 0.0355(6) 0.0440(7) -0.0007(5) 0.0103(5) 0.0039(5)
F1 0.0417(16) 0.086(2) 0.0485(17) -0.0228(16) 0.0055(13) 0.0021(15)
F2 0.0570(18) 0.0592(18) 0.0512(17) 0.0122(14) 0.0207(15) 0.0023(14)
F3 0.084(3) 0.0364(17) 0.146(4) -0.014(2) 0.052(3) 0.0039(16)
F4 0.0521(17) 0.073(2) 0.0551(18) -0.0003(15) 0.0235(15) 0.0083(15)
F5 0.0624(18) 0.0358(15) 0.0549(17) -0.0004(12) 0.0142(14) 0.0011(12)
F6 0.0422(16) 0.085(2) 0.066(2) 0.0265(17) 0.0018(15) 0.0110(15)
P2 0.0661(9) 0.0434(8) 0.0739(10) 0.0029(7) 0.0365(8) -0.0051(6)
F7 0.171(5) 0.041(2) 0.146(4) -0.014(2) 0.097(4) -0.003(2)
F8 0.067(2) 0.076(2) 0.067(2) 0.0039(17) 0.0333(18) 0.0132(17)
F9A 0.107(6) 0.044(4) 0.192(11) 0.003(5) 0.094(7) -0.007(3)
F10A 0.119(9) 0.152(11) 0.076(5) 0.058(6) 0.048(6) 0.091(8)
F11A 0.062(4) 0.080(5) 0.053(3) -0.028(3) -0.002(3) 0.008(3)
F12A 0.048(3) 0.066(4) 0.065(4) -0.008(3) 0.022(3) -0.010(3)
F9B 0.074(7) 0.113(11) 0.058(7) -0.004(7) -0.002(5) 0.014(6)
F10B 0.120(12) 0.042(6) 0.066(7) 0.006(5) 0.033(7) 0.014(6)
F11B 0.33(4) 0.049(8) 0.20(2) 0.047(11) 0.23(3) 0.050(14)
F12B 0.054(7) 0.122(13) 0.30(3) -0.147(18) 0.053(12) -0.027(8)

loop_
_atom_type_symbol
_atom_type_description
_atom_type_scat_dispersion_real
_atom_type_scat_dispersion_imag
_atom_type_scat_source
C C 0.0033 0.0016 'International Tables Vol C Tables 4.2.6.8 and 6.1.1.4'
H H 0.0000 0.0000 'International Tables Vol C Tables 4.2.6.8 and 6.1.1.4'
N N 0.0061 0.0033 'International Tables Vol C Tables 4.2.6.8 and 6.1.1.4'
O O 0.0106 0.0060 'International Tables Vol C Tables 4.2.6.8 and 6.1.1.4'
F F 0.0171 0.0103 'International Tables Vol C Tables 4.2.6.8 and 6.1.1.4'
P P 0.1023 0.0942 'International Tables Vol C Tables 4.2.6.8 and 6.1.1.4'
Ru Ru -1.2594 0.8363 'International Tables Vol C Tables 4.2.6.8 and 6.1.1.4'

loop_
_geom_angle_atom_site_label_1
_geom_angle_atom_site_label_2
_geom_angle_atom_site_label_3
_geom_angle
_geom_angle_site_symmetry_1
_geom_angle_site_symmetry_3
N2 Ru1 N5 179.74(14) . .
N2 Ru1 N3 79.01(13) . .
N5 Ru1 N3 100.74(13) . .
N2 Ru1 N1 79.29(12) . .
N5 Ru1 N1 100.97(13) . .
N3 Ru1 N1 158.22(12) . .
N2 Ru1 N6 101.58(13) . .
N5 Ru1 N6 78.49(14) . .
N3 Ru1 N6 96.34(14) . .
N1 Ru1 N6 86.32(14) . .
N2 Ru1 N4 101.46(13) . .
N5 Ru1 N4 78.48(14) . .
N3 Ru1 N4 88.60(13) . .
N1 Ru1 N4 97.40(13) . .
N6 Ru1 N4 156.95(15) . .
C2 N2 C1 122.8(3) . .
C2 N2 Ru1 119.1(3) . .
C1 N2 Ru1 118.1(2) . .
N2 C2 C1 117.5(3) . 2_656
N2 C2 C8 112.2(3) . .
C1 C2 C8 130.2(3) 2_656 .
N2 C1 C2 117.2(3) . 2_656
N2 C1 C3 111.7(3) . .
C2 C1 C3 131.0(3) 2_656 .
C12 N3 C8 118.5(3) . .
C12 N3 Ru1 126.4(3) . .
C8 N3 Ru1 114.4(2) . .
N3 C8 C9 121.0(3) . .
N3 C8 C2 114.4(3) . .
C9 C8 C2 124.2(3) . .
C8 C9 C10 119.9(4) . .
C8 C9 H9 120.1 . .
C10 C9 H9 120.1 . .
C11 C10 C9 119.2(4) . .
C11 C10 H10 120.4 . .
C9 C10 H10 120.4 . .
C10 C11 C12 118.7(4) . .
C10 C11 H11 120.6 . .
C12 C11 H11 120.6 . .
N3 C12 C11 122.7(4) . .
N3 C12 H12 118.6 . .
C11 C12 H12 118.6 . .
C7 N1 C3 118.5(3) . .
C7 N1 Ru1 125.9(3) . .
C3 N1 Ru1 113.8(2) . .
N1 C3 C4 121.0(3) . .
N1 C3 C1 114.8(3) . .
C4 C3 C1 123.5(3) . .
C5 C4 C3 119.6(4) . .
C5 C4 H4 120.2 . .
C3 C4 H4 120.2 . .
C6 C5 C4 119.0(4) . .
C6 C5 H5 120.5 . .
C4 C5 H5 120.5 . .
C5 C6 C7 118.8(4) . .
C5 C6 H6 120.6 . .
C7 C6 H6 120.6 . .
N1 C7 C6 122.9(4) . .
N1 C7 H12A 118.6 . .
C6 C7 H12A 118.6 . .
C13 N4 C17 118.2(4) . .
C13 N4 Ru1 128.0(3) . .
C17 N4 Ru1 113.8(3) . .
N4 C13 C14 120.7(5) . .
N4 C13 H13 119.6 . .
C14 C13 H13 119.6 . .
C15 C14 C13 121.0(5) . .
C15 C14 H14 119.5 . .
C13 C14 H14 119.5 . .
C14 C15 C16 118.2(5) . .
C14 C15 H15 120.9 . .
C16 C15 H15 120.9 . .
C15 C16 C17 120.4(5) . .
C15 C16 H16 119.8 . .
C17 C16 H16 119.8 . .
N4 C17 C16 121.5(5) . .
N4 C17 C18 115.1(4) . .
C16 C17 C18 123.4(5) . .
C18 N5 C22 121.8(4) . .
C18 N5 Ru1 119.1(3) . .
C22 N5 Ru1 119.2(3) . .
N5 C18 C19 119.2(5) . .
N5 C18 C17 113.6(4) . .
C19 C18 C17 127.2(4) . .
C18 C19 C20 120.4(5) . .
C18 C19 H19 119.8 . .
C20 C19 H19 119.8 . .
C21 C20 C19 118.8(5) . .
C21 C20 C28B 118.4(8) . .
C19 C20 C28B 122.3(7) . .
C21 C20 C28C 114.5(11) . .
C19 C20 C28C 126.7(11) . .
C21 C20 C28A 146.5(9) . .
C19 C20 C28A 92.8(8) . .
C20 C21 C22 120.3(5) . .
C20 C21 H21 119.9 . .
C22 C21 H21 119.9 . .
N5 C22 C21 119.6(5) . .
N5 C22 C23 112.7(3) . .
C21 C22 C23 127.7(5) . .
C27 N6 C23 118.8(4) . .
C27 N6 Ru1 127.0(3) . .
C23 N6 Ru1 114.0(3) . .
N6 C23 C24 120.0(5) . .
N6 C23 C22 115.6(4) . .
C24 C23 C22 124.3(4) . .
C25 C24 C23 120.5(5) . .
C25 C24 H24 119.7 . .
C23 C24 H24 119.7 . .
C24 C25 C26 119.3(5) . .
C24 C25 H25 120.4 . .
C26 C25 H25 120.4 . .
C25 C26 C27 118.6(5) . .
C25 C26 H26 120.7 . .
C27 C26 H26 120.7 . .
N6 C27 C26 122.7(5) . .
N6 C27 H27 118.6 . .
C26 C27 H27 118.6 . .
C29A C28A C33A 118.8(11) . .
C29A C28A C20 98.3(12) . .
C33A C28A C20 140.0(16) . .
C28A C29A C30A 121.2(12) . .
C28A C29A H29A 119.4 . .
C30A C29A H29A 119.4 . .
C31A C30A C29A 118.3(10) . .
C31A C30A H30A 120.9 . .
C29A C30A H30A 120.9 . .
C30A C31A C32A 121.4(9) . .
C30A C31A H31A 119.3 . .
C32A C31A H31A 119.3 . .
C31A C32A C33A 119.1(9) . .
C31A C32A H32A 120.5 . .
C33A C32A H32A 120.5 . .
C32A C33A C28A 118.8(9) . .
C32A C33A H33A 120.6 . .
C28A C33A H33A 120.6 . .
O1B C28B O2B 117.9(13) . .
O1B C28B C20 123.8(12) . .
O2B C28B C20 118.2(11) . .
C29C C28C C33C 121.3(13) . .
C29C C28C C20 120.5(12) . .
C33C C28C C20 118.1(13) . .
C28C C29C C30C 117.3(13) . .
C28C C29C H29C 121.4 . .
C30C C29C H29C 121.4 . .
C31C C30C C29C 121.5(11) . .
C31C C30C H30C 119.3 . .
C29C C30C H30C 119.3 . .
C32C C31C C30C 120.5(9) . .
C32C C31C H31C 119.7 . .
C30C C31C H31C 119.7 . .
C31C C32C C33C 117.9(10) . .
C31C C32C H32C 121.0 . .
C33C C32C H32C 121.0 . .
C28C C33C C32C 118.7(10) . .
C28C C33C H33C 120.6 . .
C32C C33C H33C 120.6 . .
F5 P1 F1 89.28(17) . .
F5 P1 F6 90.08(18) . .
F1 P1 F6 179.3(2) . .
F5 P1 F4 90.34(17) . .
F1 P1 F4 90.00(17) . .
F6 P1 F4 89.77(17) . .
F5 P1 F2 89.67(16) . .
F1 P1 F2 89.30(16) . .
F6 P1 F2 90.93(17) . .
F4 P1 F2 179.30(18) . .
F5 P1 F3 179.20(19) . .
F1 P1 F3 90.4(2) . .
F6 P1 F3 90.3(2) . .
F4 P1 F3 90.38(19) . .
F2 P1 F3 89.61(19) . .
F9B P2 F11B 94.7(13) . .
F10A P2 F12A 93.1(6) . .
F9B P2 F7 77.4(5) . .
F11B P2 F7 85.7(5) . .
F10A P2 F7 90.6(4) . .
F12A P2 F7 89.9(3) . .
F9B P2 F8 104.1(5) . .
F11B P2 F8 94.7(5) . .
F10A P2 F8 87.9(4) . .
F12A P2 F8 89.4(3) . .
F7 P2 F8 178.4(3) . .
F10A P2 F9A 91.2(6) . .
F12A P2 F9A 171.6(4) . .
F7 P2 F9A 97.2(3) . .
F8 P2 F9A 83.6(3) . .
F10A P2 F11A 173.1(4) . .
F12A P2 F11A 88.3(4) . .
F7 P2 F11A 96.1(3) . .
F8 P2 F11A 85.4(2) . .
F9A P2 F11A 86.5(5) . .
F9B P2 F10B 87.8(7) . .
F11B P2 F10B 167.6(8) . .
F7 P2 F10B 82.9(4) . .
F8 P2 F10B 96.5(4) . .
F9B P2 F12B 165.3(8) . .
F11B P2 F12B 92.6(13) . .
F7 P2 F12B 90.4(5) . .
F8 P2 F12B 88.0(4) . .
F10B P2 F12B 82.4(11) . .

loop_
_geom_bond_atom_site_label_1
_geom_bond_atom_site_label_2
_geom_bond_distance
_geom_bond_site_symmetry_2
Ru1 N2 1.977(3) .
Ru1 N5 1.986(3) .
Ru1 N3 2.064(3) .
Ru1 N1 2.066(3) .
Ru1 N6 2.080(3) .
Ru1 N4 2.092(3) .
N2 C2 1.358(5) .
N2 C1 1.365(5) .
C2 C1 1.395(5) 2_656
C2 C8 1.483(5) .
C1 C3 1.478(5) .
N3 C12 1.342(5) .
N3 C8 1.378(5) .
C8 C9 1.383(5) .
C9 C10 1.391(6) .
C9 H9 0.9500 .
C10 C11 1.382(6) .
C10 H10 0.9500 .
C11 C12 1.395(6) .
C11 H11 0.9500 .
C12 H12 0.9500 .
N1 C7 1.339(5) .
N1 C3 1.364(5) .
C3 C4 1.403(5) .
C4 C5 1.385(6) .
C4 H4 0.9500 .
C5 C6 1.382(6) .
C5 H5 0.9500 .
C6 C7 1.397(6) .
C6 H6 0.9500 .
C7 H12A 0.9500 .
N4 C13 1.350(6) .
N4 C17 1.369(6) .
C13 C14 1.412(7) .
C13 H13 0.9500 .
C14 C15 1.357(9) .
C14 H14 0.9500 .
C15 C16 1.373(9) .
C15 H15 0.9500 .
C16 C17 1.393(6) .
C16 H16 0.9500 .
C17 C18 1.461(7) .
N5 C18 1.349(5) .
N5 C22 1.361(5) .
C18 C19 1.394(6) .
C19 C20 1.394(8) .
C19 H19 0.9500 .
C20 C21 1.374(8) .
C20 C28B 1.512(16) .
C20 C28C 1.59(2) .
C20 C28A 1.65(2) .
C21 C22 1.390(6) .
C21 H21 0.9500 .
C22 C23 1.457(6) .
N6 C27 1.340(6) .
N6 C23 1.367(6) .
C23 C24 1.400(6) .
C24 C25 1.371(9) .
C24 H24 0.9500 .
C25 C26 1.374(9) .
C25 H25 0.9500 .
C26 C27 1.396(7) .
C26 H26 0.9500 .
C27 H27 0.9500 .
C28A C29A 1.405(12) .
C28A C33A 1.412(12) .
C29A C30A 1.413(12) .
C29A H29A 0.9500 .
C30A C31A 1.387(12) .
C30A H30A 0.9500 .
C31A C32A 1.393(12) .
C31A H31A 0.9500 .
C32A C33A 1.410(12) .
C32A H32A 0.9500 .
C33A H33A 0.9500 .
C28B O1B 1.284(14) .
C28B O2B 1.339(15) .
C28C C29C 1.316(14) .
C28C C33C 1.322(14) .
C29C C30C 1.320(14) .
C29C H29C 0.9500 .
C30C C31C 1.320(14) .
C30C H30C 0.9500 .
C31C C32C 1.309(14) .
C31C H31C 0.9500 .
C32C C33C 1.337(14) .
C32C H32C 0.9500 .
C33C H33C 0.9500 .
P1 F5 1.595(3) .
P1 F1 1.598(3) .
P1 F6 1.599(3) .
P1 F4 1.601(3) .
P1 F2 1.602(3) .
P1 F3 1.604(3) .
P2 F9B 1.514(12) .
P2 F11B 1.524(13) .
P2 F10A 1.531(8) .
P2 F12A 1.551(7) .
P2 F7 1.585(4) .
P2 F8 1.601(3) .
P2 F9A 1.612(6) .
P2 F11A 1.645(6) .
P2 F10B 1.663(11) .
P2 F12B 1.692(15) .
